data_2000145
loop_
_publ_author_name
'Mackay, M. F.'
'Sengupta, S.'
'Lacey, E.'
'Burden, P.'

_publ_section_title
;
 Structures of colchicine analogues. IV. An aminodibromoallocolchicine,
 C~20~H~22~Br~2~N~2~O~4~
;
_journal_issue 12
_journal_name_full 'Acta Crystallographica Section C'
_journal_page_first 2615
_journal_page_last 2618
_journal_paper_doi 10.1107/S0108270191006534
_journal_volume 47
_journal_year 1991
_chemical_formula_sum 'C20 H22 Br2 N2 O4'
_chemical_formula_weight 514.2
_symmetry_cell_setting monoclinic
_symmetry_space_group_name_Hall 'C 2y'
_symmetry_space_group_name_H-M 'C 1 2 1'
_cell_angle_alpha 90
_cell_angle_beta 92.500(10)
_cell_angle_gamma 90
_cell_formula_units_Z 4
_cell_length_a 26.331(2)
_cell_length_b 9.4720(10)
_cell_length_c 8.3110(10)
_cell_volume 2070.9(4)
_diffrn_radiation_type Cu
_diffrn_radiation_wavelength 1.5418
_exptl_absorpt_coefficient_mu 4.88
_exptl_crystal_density_diffrn 1.649
_exptl_crystal_F_000 1032
_cod_data_source_file ha0043.cif
_cod_data_source_block ha0043a
_cod_original_cell_volume 2070.9(2)
_cod_database_code 2000145

loop_
_atom_site_label
_atom_site_fract_x
_atom_site_fract_y
_atom_site_fract_z
Br(1) .19493(2) .00000 .02126(8)
Br(2) -.00045(3) .09830(12) .25545(8)
C(1) .0849(2) -.3796(9) .5701(7)
C(2) .0835(2) -.5096(9) .6436(6)
C(3) .1047(2) -.6289(8) .5717(8)
C(4) .1226(2) -.6140(8) .4165(8)
C(4a) .1215(2) -.4848(9) .3388(6)
C(5) .1391(2) -.4742(8) .1680(6)
C(6) .1902(2) -.3987(9) .1530(7)
C(7) .1955(2) -.2653(8) .2539(7)
C(7a) .1462(2) -.1785(8) .2465(6)
C(8) .1413(2) -.0567(7) .1552(6)
C(9) .0984(2) .0299(7) .1488(7)
C(10) .0586(2) -.0171(8) .2418(6)
C(12) .0609(2) -.1417(8) .3269(7)
C(12a) .1040(2) -.2251(8) .3313(6)
C(12b) .1039(2) -.3635(8) .4141(7)
C(13) .2311(2) -.2043(9) .5234(8)
C(14) .2473(3) -.2620(10) .6862(8)
C(1M) .0922(4) -.2245(12) .7926(10)
C(2M) .0066(3) -.5105(12) .7796(9)
C(3M) .1327(3) -.8665(10) .5974(9)
O(1) .0658(2) -.2636(6) .6457(5)
O(2) .0608(2) -.5304(6) .7903(4)
O(3) .1046(2) -.7528(6) .6566(6)
O(13) .2332(2) -.0767(7) .4921(7)
N(1) .2124(2) -.3001(7) .4197(6)
N(2) .0963(2) .1556(7) .0632(7)
H(14a) .2592 -.1762 .7648
H(14b) .2786 -.3343 .6740
H(14c) .2158 -.3170 .7369
H(1a)M .0743 -.1326 .8425
H(1b)M .1313 -.2004 .7692
H(1c)M .0909 -.3108 .8773
H(2a)M -.0087 -.5280 .8964
H(2b)M -.0102 -.5846 .6941
H(2c)M -.0019 -.4041 .7403
H(3a)M .1291 -.9566 .6758
H(3b)M .1722 -.8369 .5934
H(3c)M .1182 -.8934 .4777
H(1)N .2174 -.3839 .4574
H(2a)N .1175 .1638 -.0246
H(2b)N .0743 .2354 .0826
H(4)C .1398 -.6997 .3748
H(5a)C .1378 -.5843 .1013
H(5b)C .1127 -.4232 .1044
H(6a)C .1809 -.3924 .0307
H(6b)C .2173 -.4822 .1779
H(7)C .2199 -.1921 .2157
H(12)C .0281 -.1830 .3777
